data_8106904
loop_
_publ_author_name
'Zhu, Ling'
'Zhou, Tian'

_publ_section_title
;
 Crystal structure of
 bis(8-ethyl-5-oxo-2-(piperazin-4-ium-1-yl)-5,8-dihydropyrido[2,3-d]pyrimidine-6-carboxylato-\k2
 O,O&#x2032;)copper(II) benzene-1,4-dicarboxylate dihydrate,
 C36H42CuN10O12
;
_journal_issue 2
_journal_name_full 'Zeitschrift f\"ur Kristallographie - New Crystal Structures'
_journal_page_first 447
_journal_page_last 449
_journal_paper_doi 10.1515/ncrs-2015-0130
_journal_volume 231
_journal_year 2016
_chemical_formula_sum 'C36 H42 Cu N10 O12'
_chemical_formula_weight 870.34
_space_group_IT_number 2
_space_group_name_Hall '-P 1'
_space_group_name_H-M_alt 'P -1'
_symmetry_cell_setting triclinic
_symmetry_space_group_name_H-M 'P -1'
_atom_sites_solution_hydrogens geom
_atom_sites_solution_primary direct
_atom_sites_solution_secondary difmap
_cell_angle_alpha 96.2920(10)
_cell_angle_beta 95.9720(10)
_cell_angle_gamma 100.0100(10)
_cell_formula_units_Z 1
_cell_length_a 5.22270(10)
_cell_length_b 10.94120(10)
_cell_length_c 16.7603(2)
_cell_measurement_reflns_used 5258
_cell_measurement_temperature 296(2)
_cell_measurement_theta_max 27.37
_cell_measurement_theta_min 2.40
_cell_volume 930.02(2)
_computing_cell_refinement 'Bruker SMART'
_computing_data_collection 'Bruker SMART'
_computing_data_reduction 'Bruker SAINT'
_computing_molecular_graphics 'Bruker SHELXTL'
_computing_publication_material 'Bruker SHELXTL'
_computing_structure_refinement 'SHELXL-97 (Sheldrick, 1997)'
_computing_structure_solution 'SHELXS-97 (Sheldrick, 1990)'
_diffrn_ambient_temperature 296(2)
_diffrn_measured_fraction_theta_full 1.000
_diffrn_measured_fraction_theta_max 1.000
_diffrn_measurement_device_type 'CCD area detector'
_diffrn_measurement_method 'phi and omega scans'
_diffrn_radiation_monochromator graphite
_diffrn_radiation_source 'fine-focus sealed tube'
_diffrn_radiation_type MoK\a
_diffrn_radiation_wavelength 0.71073
_diffrn_reflns_av_R_equivalents 0.0292
_diffrn_reflns_av_sigmaI/netI 0.0283
_diffrn_reflns_limit_h_max 6
_diffrn_reflns_limit_h_min -5
_diffrn_reflns_limit_k_max 13
_diffrn_reflns_limit_k_min -13
_diffrn_reflns_limit_l_max 19
_diffrn_reflns_limit_l_min -19
_diffrn_reflns_number 13160
_diffrn_reflns_theta_full 25.00
_diffrn_reflns_theta_max 25.00
_diffrn_reflns_theta_min 1.23
_exptl_absorpt_coefficient_mu 0.667
_exptl_absorpt_correction_T_max 0.9065
_exptl_absorpt_correction_T_min 0.8616
_exptl_absorpt_correction_type multi-scan
_exptl_crystal_colour blue
_exptl_crystal_density_diffrn 1.554
_exptl_crystal_density_method 'not measured'
_exptl_crystal_description block
_exptl_crystal_F_000 453
_exptl_crystal_size_max 0.23
_exptl_crystal_size_mid 0.20
_exptl_crystal_size_min 0.15
_refine_diff_density_max 0.589
_refine_diff_density_min -0.598
_refine_diff_density_rms 0.202
_refine_ls_extinction_coef 0.042(5)
_refine_ls_extinction_expression Fc^*^=kFc[1+0.001xFc^2^\l^3^/sin(2\q)]^-1/4^
_refine_ls_extinction_method SHELXL
_refine_ls_goodness_of_fit_ref 1.189
_refine_ls_hydrogen_treatment mixed
_refine_ls_matrix_type full
_refine_ls_number_parameters 270
_refine_ls_number_reflns 3279
_refine_ls_number_restraints 3
_refine_ls_restrained_S_all 1.189
_refine_ls_R_factor_all 0.0577
_refine_ls_R_factor_gt 0.0494
_refine_ls_shift/su_max 0.000
_refine_ls_shift/su_mean 0.000
_refine_ls_structure_factor_coef Fsqd
_refine_ls_weighting_details 'calc w=1/[\s^2^(Fo^2^)+(0.0825P)^2^+0.5527P] where P=(Fo^2^+2Fc^2^)/3'
_refine_ls_weighting_scheme calc
_refine_ls_wR_factor_gt 0.1344
_refine_ls_wR_factor_ref 0.1543
_reflns_number_gt 2977
_reflns_number_total 3279
_reflns_threshold_expression >2sigma(I)
_cod_data_source_file suppl_ncrs-2015-0130_suppl.cif
_cod_data_source_block Cu-ppa-bdc
_cod_depositor_comments
;
The following automatic conversions were performed:

data item '_symmetry_cell_setting' value 'Triclinic' was changed to
'triclinic' in accordance with the built-in table derived from the
CIF Core dictionary named 'cif_core.dic' version 2.4.5 last updated
on 2014-11-21.

Automatic conversion script
Id: cif_fix_values 8738 2021-04-28 16:35:53Z antanas 
;
_cod_original_sg_symbol_H-M P-1
_cod_database_code 8106904

loop_
_symmetry_equiv_pos_as_xyz
'x, y, z'
'-x, -y, -z'

loop_
_atom_site_label
_atom_site_type_symbol
_atom_site_fract_x
_atom_site_fract_y
_atom_site_fract_z
_atom_site_U_iso_or_equiv
_atom_site_adp_type
_atom_site_occupancy
_atom_site_symmetry_multiplicity
_atom_site_calc_flag
_atom_site_refinement_flags
_atom_site_disorder_assembly
_atom_site_disorder_group
C1 C -0.1385(6) 0.8916(3) 0.40930(17) 0.0294(6) Uani 1 1 d . . .
C2 C 0.2882(7) 0.3253(3) 0.3295(2) 0.0401(8) Uani 1 1 d . . .
H2A H 0.2871 0.2474 0.3522 0.048 Uiso 1 1 calc R . .
H2B H 0.1104 0.3411 0.3244 0.048 Uiso 1 1 calc R . .
C3 C -0.1499(6) 0.9768(3) 0.35141(18) 0.0300(6) Uani 1 1 d . . .
C4 C -0.0145(6) 0.9653(3) 0.28545(18) 0.0320(7) Uani 1 1 d . . .
H4 H -0.0279 1.0211 0.2478 0.038 Uiso 1 1 calc R . .
C5 C 0.0625(7) 0.7085(3) 0.44496(19) 0.0361(7) Uani 1 1 d . . .
H5 H -0.0230 0.7074 0.4909 0.043 Uiso 1 1 calc R . .
C6 C 0.1643(6) 0.7959(3) 0.32716(18) 0.0296(6) Uani 1 1 d . . .
C7 C 0.0292(6) 0.8016(3) 0.39503(17) 0.0301(6) Uani 1 1 d . . .
C8 C 0.3327(6) 0.6308(3) 0.36383(18) 0.0315(7) Uani 1 1 d . . .
C9 C -0.3056(6) 1.0801(3) 0.35522(19) 0.0345(7) Uani 1 1 d . . .
C10 C 0.2527(7) 0.8664(3) 0.19462(19) 0.0397(8) Uani 1 1 d . . .
H10A H 0.4321 0.8547 0.2060 0.048 Uiso 1 1 calc R . .
H10B H 0.2557 0.9430 0.1703 0.048 Uiso 1 1 calc R . .
C11 C 0.5952(6) 0.5335(3) 0.2716(2) 0.0416(8) Uani 1 1 d . . .
H11A H 0.7679 0.5122 0.2800 0.050 Uiso 1 1 calc R . .
H11B H 0.6122 0.6123 0.2493 0.050 Uiso 1 1 calc R . .
C12 C 0.4156(7) 0.4324(3) 0.2131(2) 0.0424(8) Uani 1 1 d . . .
H12A H 0.2477 0.4572 0.2010 0.051 Uiso 1 1 calc R . .
H12B H 0.4910 0.4211 0.1629 0.051 Uiso 1 1 calc R . .
C13 C 0.4637(7) 0.4305(3) 0.3861(2) 0.0420(8) Uani 1 1 d . . .
H13A H 0.3904 0.4421 0.4366 0.050 Uiso 1 1 calc R . .
H13B H 0.6353 0.4093 0.3979 0.050 Uiso 1 1 calc R . .
C14 C 0.6681(6) 0.0881(3) 0.05769(18) 0.0354(7) Uani 1 1 d . . .
C15 C 0.8520(6) 0.1824(3) 0.11916(19) 0.0378(7) Uani 1 1 d . . .
C16 C 0.4457(7) 0.1184(3) 0.0179(2) 0.0435(8) Uani 1 1 d . . .
H16 H 0.4072 0.1978 0.0297 0.052 Uiso 1 1 calc R . .
C17 C 0.7184(7) -0.0312(3) 0.0390(2) 0.0439(8) Uani 1 1 d . . .
H17 H 0.8662 -0.0530 0.0655 0.053 Uiso 1 1 calc R . .
C18 C 0.1004(10) 0.7578(4) 0.1358(2) 0.0604(11) Uani 1 1 d . . .
H18A H 0.1058 0.6813 0.1585 0.091 Uiso 1 1 calc R . .
H18B H 0.1766 0.7547 0.0861 0.091 Uiso 1 1 calc R . .
H18C H -0.0783 0.7681 0.1254 0.091 Uiso 1 1 calc R . .
Cu1 Cu -0.5000 1.0000 0.5000 0.0343(2) Uani 1 2 d S . .
N1 N 0.3768(5) 0.3128(2) 0.24828(17) 0.0399(6) Uani 1 1 d . . .
H1A H 0.2573 0.2557 0.2148 0.048 Uiso 1 1 calc R . .
H1B H 0.5287 0.2843 0.2519 0.048 Uiso 1 1 calc R . .
N2 N 0.4895(5) 0.5468(2) 0.34909(17) 0.0367(6) Uani 1 1 d . . .
N3 N 0.2055(6) 0.6235(2) 0.43093(16) 0.0379(6) Uani 1 1 d . . .
N4 N 0.3165(5) 0.7136(2) 0.31101(15) 0.0317(6) Uani 1 1 d . . .
N5 N 0.1360(5) 0.8788(2) 0.27187(15) 0.0307(6) Uani 1 1 d . . .
O1 O -0.4465(5) 1.0922(2) 0.41260(14) 0.0428(6) Uani 1 1 d . . .
O2 O -0.2952(5) 1.1490(2) 0.30232(16) 0.0543(7) Uani 1 1 d . . .
O3 O -0.2631(4) 0.8891(2) 0.47067(13) 0.0359(5) Uani 1 1 d . . .
O4 O 0.8069(5) 0.2890(2) 0.13476(17) 0.0534(7) Uani 1 1 d . . .
O5 O 1.0482(5) 0.1446(2) 0.15199(14) 0.0423(6) Uani 1 1 d . . .
O6 O 0.7554(8) 0.4709(4) 0.0273(3) 0.1046(13) Uani 1 1 d D . .
H1W H 0.6027 0.4408 0.0034 0.126 Uiso 1 1 d RD . .
H2W H 0.7684 0.4101 0.0535 0.126 Uiso 1 1 d RD . .

loop_
_atom_site_aniso_label
_atom_site_aniso_U_11
_atom_site_aniso_U_22
_atom_site_aniso_U_33
_atom_site_aniso_U_23
_atom_site_aniso_U_13
_atom_site_aniso_U_12
C1 0.0300(15) 0.0283(14) 0.0293(15) 0.0006(11) 0.0037(12) 0.0052(12)
C2 0.0445(18) 0.0278(16) 0.0489(19) 0.0048(14) -0.0001(15) 0.0133(13)
C3 0.0289(15) 0.0280(14) 0.0332(15) 0.0030(12) 0.0051(12) 0.0057(12)
C4 0.0342(16) 0.0316(15) 0.0318(15) 0.0067(12) 0.0030(12) 0.0095(12)
C5 0.0448(18) 0.0351(16) 0.0305(15) 0.0044(13) 0.0065(13) 0.0122(14)
C6 0.0309(15) 0.0257(14) 0.0314(15) 0.0002(12) 0.0023(12) 0.0061(12)
C7 0.0331(16) 0.0298(15) 0.0273(14) 0.0035(11) 0.0035(12) 0.0059(12)
C8 0.0305(15) 0.0275(14) 0.0344(16) -0.0019(12) -0.0019(12) 0.0069(12)
C9 0.0307(16) 0.0349(16) 0.0399(17) 0.0044(14) 0.0068(13) 0.0101(12)
C10 0.0482(19) 0.0431(18) 0.0343(17) 0.0096(14) 0.0159(14) 0.0174(15)
C11 0.0347(17) 0.0345(17) 0.058(2) 0.0015(15) 0.0125(15) 0.0131(14)
C12 0.049(2) 0.0396(18) 0.0427(18) 0.0043(14) 0.0109(15) 0.0185(15)
C13 0.053(2) 0.0324(16) 0.0420(18) 0.0032(14) -0.0043(15) 0.0199(15)
C14 0.0372(17) 0.0391(17) 0.0318(16) 0.0071(13) 0.0077(13) 0.0090(13)
C15 0.0397(18) 0.0430(18) 0.0320(16) 0.0047(14) 0.0087(13) 0.0087(14)
C16 0.0448(19) 0.0384(18) 0.048(2) 0.0003(15) 0.0046(15) 0.0134(15)
C17 0.0418(19) 0.0445(19) 0.0449(19) 0.0038(15) -0.0020(15) 0.0130(15)
C18 0.096(3) 0.054(2) 0.0343(19) 0.0034(16) 0.010(2) 0.021(2)
Cu1 0.0362(4) 0.0356(3) 0.0347(3) 0.0044(2) 0.0088(2) 0.0142(2)
N1 0.0387(15) 0.0338(14) 0.0458(16) -0.0049(12) -0.0022(12) 0.0142(11)
N2 0.0387(14) 0.0291(13) 0.0424(15) 0.0012(11) 0.0012(12) 0.0111(11)
N3 0.0482(16) 0.0329(14) 0.0350(14) 0.0063(11) 0.0036(12) 0.0143(12)
N4 0.0335(13) 0.0287(13) 0.0341(13) 0.0028(10) 0.0049(11) 0.0094(10)
N5 0.0357(14) 0.0305(13) 0.0282(12) 0.0060(10) 0.0080(10) 0.0093(10)
O1 0.0492(14) 0.0441(13) 0.0442(13) 0.0101(10) 0.0172(11) 0.0239(11)
O2 0.0664(17) 0.0577(16) 0.0597(16) 0.0294(13) 0.0317(14) 0.0415(13)
O3 0.0409(12) 0.0386(12) 0.0337(11) 0.0070(9) 0.0135(10) 0.0155(10)
O4 0.0573(16) 0.0408(14) 0.0595(16) -0.0050(12) -0.0038(13) 0.0155(12)
O5 0.0469(13) 0.0416(13) 0.0373(12) 0.0012(10) 0.0000(10) 0.0109(10)
O6 0.108(3) 0.091(3) 0.129(3) 0.047(3) 0.041(3) 0.021(2)

loop_
_atom_type_symbol
_atom_type_description
_atom_type_scat_dispersion_real
_atom_type_scat_dispersion_imag
_atom_type_scat_source
C C 0.0033 0.0016 'International Tables Vol C Tables 4.2.6.8 and 6.1.1.4'
H H 0.0000 0.0000 'International Tables Vol C Tables 4.2.6.8 and 6.1.1.4'
O O 0.0106 0.0060 'International Tables Vol C Tables 4.2.6.8 and 6.1.1.4'
N N 0.0061 0.0033 'International Tables Vol C Tables 4.2.6.8 and 6.1.1.4'
Cu Cu 0.3201 1.2651 'International Tables Vol C Tables 4.2.6.8 and 6.1.1.4'

loop_
_geom_angle_atom_site_label_1
_geom_angle_atom_site_label_2
_geom_angle_atom_site_label_3
_geom_angle
_geom_angle_site_symmetry_1
_geom_angle_site_symmetry_3
O3 C1 C3 125.4(3) . .
O3 C1 C7 119.1(3) . .
C3 C1 C7 115.5(3) . .
N1 C2 C13 111.6(3) . .
N1 C2 H2A 109.3 . .
C13 C2 H2A 109.3 . .
N1 C2 H2B 109.3 . .
C13 C2 H2B 109.3 . .
H2A C2 H2B 108.0 . .
C4 C3 C1 119.4(3) . .
C4 C3 C9 115.9(3) . .
C1 C3 C9 124.7(3) . .
N5 C4 C3 124.4(3) . .
N5 C4 H4 117.8 . .
C3 C4 H4 117.8 . .
N3 C5 C7 124.3(3) . .
N3 C5 H5 117.8 . .
C7 C5 H5 117.8 . .
N4 C6 N5 116.8(3) . .
N4 C6 C7 124.2(3) . .
N5 C6 C7 119.0(3) . .
C6 C7 C5 114.0(3) . .
C6 C7 C1 122.2(3) . .
C5 C7 C1 123.8(3) . .
N4 C8 N2 116.8(3) . .
N4 C8 N3 126.0(3) . .
N2 C8 N3 117.2(3) . .
O2 C9 O1 122.3(3) . .
O2 C9 C3 118.5(3) . .
O1 C9 C3 119.2(3) . .
N5 C10 C18 111.7(3) . .
N5 C10 H10A 109.3 . .
C18 C10 H10A 109.3 . .
N5 C10 H10B 109.3 . .
C18 C10 H10B 109.3 . .
H10A C10 H10B 107.9 . .
N2 C11 C12 110.0(3) . .
N2 C11 H11A 109.7 . .
C12 C11 H11A 109.7 . .
N2 C11 H11B 109.7 . .
C12 C11 H11B 109.7 . .
H11A C11 H11B 108.2 . .
N1 C12 C11 110.2(3) . .
N1 C12 H12A 109.6 . .
C11 C12 H12A 109.6 . .
N1 C12 H12B 109.6 . .
C11 C12 H12B 109.6 . .
H12A C12 H12B 108.1 . .
N2 C13 C2 110.1(3) . .
N2 C13 H13A 109.6 . .
C2 C13 H13A 109.6 . .
N2 C13 H13B 109.6 . .
C2 C13 H13B 109.6 . .
H13A C13 H13B 108.2 . .
C17 C14 C16 118.3(3) . .
C17 C14 C15 120.6(3) . .
C16 C14 C15 121.1(3) . .
O4 C15 O5 124.1(3) . .
O4 C15 C14 120.1(3) . .
O5 C15 C14 115.8(3) . .
C17 C16 C14 120.2(3) 2_655 .
C17 C16 H16 119.9 2_655 .
C14 C16 H16 119.9 . .
C16 C17 C14 121.4(3) 2_655 .
C16 C17 H17 119.3 2_655 .
C14 C17 H17 119.3 . .
C10 C18 H18A 109.5 . .
C10 C18 H18B 109.5 . .
H18A C18 H18B 109.5 . .
C10 C18 H18C 109.5 . .
H18A C18 H18C 109.5 . .
H18B C18 H18C 109.5 . .
O1 Cu1 O1 180.000(1) 2_476 .
O1 Cu1 O3 86.04(9) 2_476 .
O1 Cu1 O3 93.96(9) . .
O1 Cu1 O3 93.96(9) 2_476 2_476
O1 Cu1 O3 86.04(9) . 2_476
O3 Cu1 O3 180.00(12) . 2_476
C2 N1 C12 113.0(2) . .
C2 N1 H1A 109.0 . .
C12 N1 H1A 109.0 . .
C2 N1 H1B 109.0 . .
C12 N1 H1B 109.0 . .
H1A N1 H1B 107.8 . .
C8 N2 C11 120.5(3) . .
C8 N2 C13 121.5(3) . .
C11 N2 C13 111.9(3) . .
C5 N3 C8 115.7(3) . .
C6 N4 C8 115.8(3) . .
C4 N5 C6 119.4(2) . .
C4 N5 C10 120.0(2) . .
C6 N5 C10 120.4(2) . .
C9 O1 Cu1 131.1(2) . .
C1 O3 Cu1 125.6(2) . .
H1W O6 H2W 95.9 . .

loop_
_geom_bond_atom_site_label_1
_geom_bond_atom_site_label_2
_geom_bond_distance
_geom_bond_site_symmetry_2
C1 O3 1.273(4) .
C1 C3 1.421(4) .
C1 C7 1.445(4) .
C2 N1 1.483(5) .
C2 C13 1.509(5) .
C2 H2A 0.9700 .
C2 H2B 0.9700 .
C3 C4 1.379(4) .
C3 C9 1.502(4) .
C4 N5 1.347(4) .
C4 H4 0.9300 .
C5 N3 1.306(4) .
C5 C7 1.409(4) .
C5 H5 0.9300 .
C6 N4 1.326(4) .
C6 N5 1.380(4) .
C6 C7 1.401(4) .
C8 N4 1.341(4) .
C8 N2 1.352(4) .
C8 N3 1.367(4) .
C9 O2 1.225(4) .
C9 O1 1.279(4) .
C10 N5 1.490(4) .
C10 C18 1.506(5) .
C10 H10A 0.9700 .
C10 H10B 0.9700 .
C11 N2 1.465(4) .
C11 C12 1.509(5) .
C11 H11A 0.9700 .
C11 H11B 0.9700 .
C12 N1 1.485(4) .
C12 H12A 0.9700 .
C12 H12B 0.9700 .
C13 N2 1.468(4) .
C13 H13A 0.9700 .
C13 H13B 0.9700 .
C14 C17 1.385(5) .
C14 C16 1.387(5) .
C14 C15 1.505(4) .
C15 O4 1.235(4) .
C15 O5 1.267(4) .
C16 C17 1.378(5) 2_655
C16 H16 0.9300 .
C17 C16 1.378(5) 2_655
C17 H17 0.9300 .
C18 H18A 0.9600 .
C18 H18B 0.9600 .
C18 H18C 0.9600 .
Cu1 O1 1.885(2) 2_476
Cu1 O1 1.885(2) .
Cu1 O3 1.940(2) .
Cu1 O3 1.940(2) 2_476
N1 H1A 0.9000 .
N1 H1B 0.9000 .
O6 H1W 0.8473 .
O6 H2W 0.8445 .

loop_
_geom_torsion_atom_site_label_1
_geom_torsion_atom_site_label_2
_geom_torsion_atom_site_label_3
_geom_torsion_atom_site_label_4
_geom_torsion
_geom_torsion_site_symmetry_1
_geom_torsion_site_symmetry_2
_geom_torsion_site_symmetry_3
_geom_torsion_site_symmetry_4
O3 C1 C3 C4 -176.9(3) . . . .
C7 C1 C3 C4 2.8(4) . . . .
O3 C1 C3 C9 1.9(5) . . . .
C7 C1 C3 C9 -178.4(3) . . . .
C1 C3 C4 N5 -1.3(5) . . . .
C9 C3 C4 N5 179.8(3) . . . .
N4 C6 C7 C5 -1.7(4) . . . .
N5 C6 C7 C5 176.9(3) . . . .
N4 C6 C7 C1 -178.8(3) . . . .
N5 C6 C7 C1 -0.2(4) . . . .
N3 C5 C7 C6 0.1(5) . . . .
N3 C5 C7 C1 177.2(3) . . . .
O3 C1 C7 C6 177.6(3) . . . .
C3 C1 C7 C6 -2.1(4) . . . .
O3 C1 C7 C5 0.7(5) . . . .
C3 C1 C7 C5 -178.9(3) . . . .
C4 C3 C9 O2 -2.6(4) . . . .
C1 C3 C9 O2 178.6(3) . . . .
C4 C3 C9 O1 176.5(3) . . . .
C1 C3 C9 O1 -2.3(5) . . . .
N2 C11 C12 N1 -56.4(3) . . . .
N1 C2 C13 N2 53.2(4) . . . .
C17 C14 C15 O4 179.2(3) . . . .
C16 C14 C15 O4 -0.3(5) . . . .
C17 C14 C15 O5 -0.8(4) . . . .
C16 C14 C15 O5 179.7(3) . . . .
C17 C14 C16 C17 -0.4(6) . . . 2_655
C15 C14 C16 C17 179.1(3) . . . 2_655
C16 C14 C17 C16 0.4(6) . . . 2_655
C15 C14 C17 C16 -179.1(3) . . . 2_655
C13 C2 N1 C12 -52.0(4) . . . .
C11 C12 N1 C2 53.2(4) . . . .
N4 C8 N2 C11 -10.9(4) . . . .
N3 C8 N2 C11 169.1(3) . . . .
N4 C8 N2 C13 -161.1(3) . . . .
N3 C8 N2 C13 18.9(4) . . . .
C12 C11 N2 C8 -92.6(3) . . . .
C12 C11 N2 C13 60.2(3) . . . .
C2 C13 N2 C8 94.3(4) . . . .
C2 C13 N2 C11 -58.2(4) . . . .
C7 C5 N3 C8 1.6(5) . . . .
N4 C8 N3 C5 -2.2(5) . . . .
N2 C8 N3 C5 177.8(3) . . . .
N5 C6 N4 C8 -177.4(2) . . . .
C7 C6 N4 C8 1.2(4) . . . .
N2 C8 N4 C6 -179.2(3) . . . .
N3 C8 N4 C6 0.9(4) . . . .
C3 C4 N5 C6 -1.1(4) . . . .
C3 C4 N5 C10 174.0(3) . . . .
N4 C6 N5 C4 -179.4(3) . . . .
C7 C6 N5 C4 1.9(4) . . . .
N4 C6 N5 C10 5.5(4) . . . .
C7 C6 N5 C10 -173.2(3) . . . .
C18 C10 N5 C4 -101.0(3) . . . .
C18 C10 N5 C6 74.1(4) . . . .
O2 C9 O1 Cu1 179.5(3) . . . .
C3 C9 O1 Cu1 0.4(5) . . . .
O1 Cu1 O1 C9 -77(100) 2_476 . . .
O3 Cu1 O1 C9 1.2(3) . . . .
O3 Cu1 O1 C9 -178.8(3) 2_476 . . .
C3 C1 O3 Cu1 0.3(4) . . . .
C7 C1 O3 Cu1 -179.30(19) . . . .
O1 Cu1 O3 C1 178.4(3) 2_476 . . .
O1 Cu1 O3 C1 -1.6(3) . . . .
O3 Cu1 O3 C1 22(100) 2_476 . . .
